data_7226155
loop_
_publ_author_name
'Zhang, B.'
'Zhang, Y.'
'Zhang, J.'
'Yan, X.'
'Zhu, D.'

_publ_section_title
;
 Step by step crystal-to-crystal transformation from 1D
 K2Cu(C2O4)2(H2O)4(1) to 1D K2Cu(C2O4)2(H2O)2(2) and then 1D
 K2Cu(C2O4)2(3) by dehydration
;
_journal_issue 27
_journal_name_full CrystEngComm
_journal_page_first 5062
_journal_paper_doi 10.1039/C6CE00786D
_journal_volume 18
_journal_year 2016
_chemical_formula_sum 'C4 H8 Cu K2 O12'
_chemical_formula_weight 389.84
_space_group_crystal_system monoclinic
_space_group_IT_number 14
_space_group_name_Hall '-P 2yn'
_space_group_name_H-M_alt 'P 1 21/n 1'
_symmetry_space_group_name_Hall '-P 2yn'
_symmetry_space_group_name_H-M 'P 1 21/n 1'
_atom_sites_solution_hydrogens difmap
_audit_block_doi 10.5517/ccxkrv1
_audit_creation_method SHELXL-2014/7
_audit_update_record
;
2016-05-03 deposited with the CCDC.
2016-05-24 downloaded from the CCDC.
;
_cell_angle_alpha 90
_cell_angle_beta 93.23(3)
_cell_angle_gamma 90
_cell_formula_units_Z 2
_cell_length_a 3.7345(7)
_cell_length_b 14.764(3)
_cell_length_c 10.742(2)
_cell_measurement_reflns_used 1849
_cell_measurement_temperature 173(2)
_cell_measurement_theta_max 27.4578
_cell_measurement_theta_min 1.8989
_cell_volume 591.3(2)
_computing_cell_refinement 'CrystalClear (Rigaku Inc., 2007)'
_computing_data_collection 'CrystalClear (Rigaku Inc., 2007)'
_computing_data_reduction 'CrystalClear (Rigaku Inc., 2007)'
_computing_structure_refinement 'SHELXL-2014/7 (Sheldrick, 2014)'
_diffrn_ambient_temperature 173(2)
_diffrn_measured_fraction_theta_full 0.993
_diffrn_measured_fraction_theta_max 0.994
_diffrn_measurement_device
;
Saturn724+ (2x2 bin mode)
;
_diffrn_measurement_device_type CCD
_diffrn_radiation_monochromator graphite
_diffrn_radiation_source 'fine-focus sealed tube'
_diffrn_radiation_type MoK\a
_diffrn_radiation_wavelength 0.71073
_diffrn_reflns_av_R_equivalents 0.0373
_diffrn_reflns_av_unetI/netI 0.0347
_diffrn_reflns_Laue_measured_fraction_full 0.993
_diffrn_reflns_Laue_measured_fraction_max 0.994
_diffrn_reflns_limit_h_max 4
_diffrn_reflns_limit_h_min -4
_diffrn_reflns_limit_k_max 19
_diffrn_reflns_limit_k_min -18
_diffrn_reflns_limit_l_max 9
_diffrn_reflns_limit_l_min -13
_diffrn_reflns_number 4206
_diffrn_reflns_point_group_measured_fraction_full 0.993
_diffrn_reflns_point_group_measured_fraction_max 0.994
_diffrn_reflns_theta_full 25.242
_diffrn_reflns_theta_max 27.481
_diffrn_reflns_theta_min 3.350
_exptl_absorpt_coefficient_mu 2.611
_exptl_absorpt_correction_T_max 0.8047
_exptl_absorpt_correction_T_min 0.6079
_exptl_absorpt_correction_type numerical
_exptl_crystal_colour blue
_exptl_crystal_density_diffrn 2.190
_exptl_crystal_description needle
_exptl_crystal_F_000 390
_exptl_crystal_size_max 0.280
_exptl_crystal_size_mid 0.104
_exptl_crystal_size_min 0.094
_refine_diff_density_max 0.421
_refine_diff_density_min -0.354
_refine_diff_density_rms 0.080
_refine_ls_extinction_method none
_refine_ls_goodness_of_fit_ref 1.132
_refine_ls_hydrogen_treatment refall
_refine_ls_matrix_type full
_refine_ls_number_parameters 104
_refine_ls_number_reflns 1341
_refine_ls_number_restraints 0
_refine_ls_restrained_S_all 1.132
_refine_ls_R_factor_all 0.0333
_refine_ls_R_factor_gt 0.0304
_refine_ls_shift/su_max 0.000
_refine_ls_shift/su_mean 0.000
_refine_ls_structure_factor_coef Fsqd
_refine_ls_weighting_details 'w=1/[\s^2^(Fo^2^)+(0.0177P)^2^+0.5322P] where P=(Fo^2^+2Fc^2^)/3'
_refine_ls_weighting_scheme calc
_refine_ls_wR_factor_gt 0.0623
_refine_ls_wR_factor_ref 0.0640
_reflns_Friedel_coverage 0.000
_reflns_number_gt 1268
_reflns_number_total 1341
_reflns_threshold_expression 'I > 2\s(I)'
_cod_data_source_file c6ce00786d2.cif
_cod_data_source_block K2124
_cod_depositor_comments
;
The following automatic conversions were performed:

'_exptl_absorpt_correction_type' value 'Numerical' changed to
'numerical' according to
/usr/data/users/saulius/crontab/automatic-downloads/current/RSC/lib/dictionaries/cif_core.dic
dictionary named 'cif_core.dic' version 2.4.2 from 2011-04-26.

Automatic conversion script
Id: cif_fix_values 4268 2015-11-12 08:31:59Z antanas 
;
_cod_database_code 7226155
_shelx_shelxl_version_number 2014/7
_shelx_space_group_comment
;
The symmetry employed for this shelxl refinement is uniquely defined
by the following loop, which should always be used as a source of
symmetry information in preference to the above space-group names.
They are only intended as comments.
;
_shelx_estimated_absorpt_t_min 0.528
_shelx_estimated_absorpt_t_max 0.791

loop_
_space_group_symop_operation_xyz
'x, y, z'
'-x+1/2, y+1/2, -z+1/2'
'-x, -y, -z'
'x-1/2, -y-1/2, z-1/2'

loop_
_atom_site_label
_atom_site_type_symbol
_atom_site_fract_x
_atom_site_fract_y
_atom_site_fract_z
_atom_site_U_iso_or_equiv
_atom_site_adp_type
_atom_site_occupancy
_atom_site_site_symmetry_order
_atom_site_calc_flag
_atom_site_refinement_flags_posn
_atom_site_refinement_flags_occupancy
Cu1 Cu 0.0000 0.0000 0.0000 0.01557(13) Uani 1 2 d S P
K1 K 0.28023(14) 0.13353(3) 0.51304(5) 0.01793(14) Uani 1 1 d . .
O1 O -0.0039(5) 0.03080(11) 0.17506(14) 0.0181(4) Uani 1 1 d . .
O2 O 0.2139(5) -0.02100(11) 0.35980(15) 0.0183(4) Uani 1 1 d . .
O3 O 0.3468(5) -0.09099(11) 0.05427(14) 0.0201(4) Uani 1 1 d . .
O4 O 0.5696(5) -0.15378(11) 0.23093(16) 0.0217(4) Uani 1 1 d . .
C1 C 0.1854(6) -0.02360(15) 0.2457(2) 0.0154(5) Uani 1 1 d . .
C2 C 0.3861(6) -0.09726(15) 0.1735(2) 0.0162(5) Uani 1 1 d . .
O5 O 0.6822(5) 0.17062(14) 0.31562(18) 0.0251(4) Uani 1 1 d . .
O6 O -0.2055(5) 0.26708(13) 0.5732(2) 0.0244(4) Uani 1 1 d . .
H1 H 0.785(9) 0.137(2) 0.272(3) 0.039(10) Uiso 1 1 d . .
H2 H 0.772(10) 0.220(3) 0.300(3) 0.046(10) Uiso 1 1 d . .
H3 H -0.110(9) 0.309(2) 0.530(3) 0.044(10) Uiso 1 1 d . .
H4 H -0.172(10) 0.275(2) 0.634(3) 0.038(12) Uiso 1 1 d . .

loop_
_atom_site_aniso_label
_atom_site_aniso_U_11
_atom_site_aniso_U_22
_atom_site_aniso_U_33
_atom_site_aniso_U_23
_atom_site_aniso_U_13
_atom_site_aniso_U_12
Cu1 0.0193(2) 0.0171(2) 0.0100(2) 0.00008(14) -0.00126(16) 0.00382(16)
K1 0.0184(3) 0.0206(3) 0.0147(3) 0.0004(2) -0.0002(2) 0.0005(2)
O1 0.0238(9) 0.0181(8) 0.0123(8) -0.0004(7) -0.0004(7) 0.0047(7)
O2 0.0238(10) 0.0198(8) 0.0111(8) -0.0004(7) -0.0005(7) 0.0006(7)
O3 0.0263(9) 0.0223(9) 0.0114(8) -0.0002(7) -0.0015(7) 0.0070(8)
O4 0.0285(10) 0.0197(8) 0.0165(9) 0.0003(7) -0.0024(7) 0.0064(8)
C1 0.0155(12) 0.0164(11) 0.0144(11) 0.0002(9) 0.0014(9) -0.0033(9)
C2 0.0186(12) 0.0153(11) 0.0144(11) -0.0004(9) -0.0015(9) -0.0020(10)
O5 0.0353(12) 0.0186(9) 0.0225(10) -0.0006(8) 0.0111(8) -0.0012(9)
O6 0.0295(11) 0.0237(10) 0.0201(10) 0.0008(9) 0.0013(9) -0.0043(8)

loop_
_atom_type_symbol
_atom_type_description
_atom_type_scat_dispersion_real
_atom_type_scat_dispersion_imag
_atom_type_scat_source
C C 0.0033 0.0016 'International Tables Vol C Tables 4.2.6.8 and 6.1.1.4'
H H 0.0000 0.0000 'International Tables Vol C Tables 4.2.6.8 and 6.1.1.4'
O O 0.0106 0.0060 'International Tables Vol C Tables 4.2.6.8 and 6.1.1.4'
K K 0.2009 0.2494 'International Tables Vol C Tables 4.2.6.8 and 6.1.1.4'
Cu Cu 0.3201 1.2651 'International Tables Vol C Tables 4.2.6.8 and 6.1.1.4'

loop_
_geom_angle_atom_site_label_1
_geom_angle_atom_site_label_2
_geom_angle_atom_site_label_3
_geom_angle
_geom_angle_site_symmetry_1
_geom_angle_site_symmetry_3
O3 Cu1 O3 180 3 .
O3 Cu1 O1 95.05(7) 3 .
O3 Cu1 O1 84.95(7) . .
O3 Cu1 O1 84.95(7) 3 3
O3 Cu1 O1 95.05(7) . 3
O1 Cu1 O1 180 . 3
O5 K1 O6 115.72(7) . .
O5 K1 O4 131.07(6) . 3_656
O6 K1 O4 78.03(6) . 3_656
O5 K1 O6 68.72(7) . 1_655
O6 K1 O6 83.98(6) . 1_655
O4 K1 O6 66.46(6) 3_656 1_655
O5 K1 O2 96.46(6) . 3_656
O6 K1 O2 137.36(6) . 3_656
O4 K1 O2 59.50(5) 3_656 3_656
O6 K1 O2 82.57(6) 1_655 3_656
O5 K1 O2 75.04(6) . .
O6 K1 O2 132.33(6) . .
O4 K1 O2 131.97(5) 3_656 .
O6 K1 O2 137.84(6) 1_655 .
O2 K1 O2 80.78(5) 3_656 .
O5 K1 O2 151.73(6) . 3_556
O6 K1 O2 81.68(6) . 3_556
O4 K1 O2 72.15(5) 3_656 3_556
O6 K1 O2 138.14(6) 1_655 3_556
O2 K1 O2 81.94(5) 3_656 3_556
O2 K1 O2 76.85(6) . 3_556
O5 K1 O5 80.57(5) . 1_455
O6 K1 O5 64.61(6) . 1_455
O4 K1 O5 140.03(6) 3_656 1_455
O6 K1 O5 120.05(6) 1_655 1_455
O2 K1 O5 153.13(6) 3_656 1_455
O2 K1 O5 72.63(5) . 1_455
O2 K1 O5 88.26(5) 3_556 1_455
O5 K1 K1 53.46(5) . 1_655
O6 K1 K1 131.73(4) . 1_655
O4 K1 K1 81.64(5) 3_656 1_655
O6 K1 K1 47.75(4) 1_655 1_655
O2 K1 K1 49.86(4) 3_656 1_655
O2 K1 K1 93.15(4) . 1_655
O2 K1 K1 131.81(4) 3_556 1_655
O5 K1 K1 134.03(4) 1_455 1_655
O5 K1 K1 126.54(5) . 1_455
O6 K1 K1 48.27(4) . 1_455
O4 K1 K1 98.36(5) 3_656 1_455
O6 K1 K1 132.25(4) 1_655 1_455
O2 K1 K1 130.14(4) 3_656 1_455
O2 K1 K1 86.85(4) . 1_455
O2 K1 K1 48.19(4) 3_556 1_455
O5 K1 K1 45.97(4) 1_455 1_455
K1 K1 K1 180.0 1_655 1_455
O5 K1 K1 84.50(5) . 3_656
O6 K1 K1 157.67(5) . 3_656
O4 K1 K1 96.11(4) 3_656 3_656
O6 K1 K1 113.72(5) 1_655 3_656
O2 K1 K1 40.43(3) 3_656 3_656
O2 K1 K1 40.35(4) . 3_656
O2 K1 K1 76.03(4) 3_556 3_656
O5 K1 K1 112.89(4) 1_455 3_656
K1 K1 K1 67.253(15) 1_655 3_656
K1 K1 K1 112.748(15) 1_455 3_656
O5 K1 K1 113.95(5) . 3_556
O6 K1 K1 109.34(5) . 3_556
O4 K1 K1 102.93(4) 3_656 3_556
O6 K1 K1 161.52(5) 1_655 3_556
O2 K1 K1 78.96(4) 3_656 3_556
O2 K1 K1 38.97(4) . 3_556
O2 K1 K1 37.89(3) 3_556 3_556
O5 K1 K1 78.00(4) 1_455 3_556
K1 K1 K1 117.724(15) 1_655 3_556
K1 K1 K1 62.277(15) 1_455 3_556
K1 K1 K1 50.470(17) 3_656 3_556
O5 K1 H3 99.5(8) . .
O6 K1 H3 16.7(7) . .
O4 K1 H3 85.3(7) 3_656 .
O6 K1 H3 72.9(7) 1_655 .
O2 K1 H3 143.2(7) 3_656 .
O2 K1 H3 135.4(7) . .
O2 K1 H3 98.3(8) 3_556 .
O5 K1 H3 62.9(6) 1_455 .
K1 K1 H3 119.4(7) 1_655 .
K1 K1 H3 60.6(7) 1_455 .
K1 K1 H3 173.3(7) 3_656 .
K1 K1 H3 122.8(7) 3_556 .
O5 K1 H4 122.8(7) . .
O6 K1 H4 12.3(7) . .
O4 K1 H4 65.8(7) 3_656 .
O6 K1 H4 79.0(7) 1_655 .
O2 K1 H4 125.2(7) 3_656 .
O2 K1 H4 141.0(7) . .
O2 K1 H4 78.8(7) 3_556 .
O5 K1 H4 76.6(7) 1_455 .
K1 K1 H4 125.7(7) 1_655 .
K1 K1 H4 54.3(7) 1_455 .
K1 K1 H4 152.7(7) 3_656 .
K1 K1 H4 111.4(7) 3_556 .
H3 K1 H4 24.1(9) . .
C1 O1 Cu1 113.07(15) . .
C1 O2 K1 119.07(15) . 3_656
C1 O2 K1 127.60(15) . .
K1 O2 K1 99.22(5) 3_656 .
C1 O2 K1 115.72(15) . 3_556
K1 O2 K1 81.94(5) 3_656 3_556
K1 O2 K1 103.15(6) . 3_556
C2 O3 Cu1 112.82(15) . .
C2 O4 K1 119.94(15) . 3_656
O2 C1 O1 125.7(2) . .
O2 C1 C2 120.3(2) . .
O1 C1 C2 114.0(2) . .
O4 C2 O3 125.5(2) . .
O4 C2 C1 119.9(2) . .
O3 C2 C1 114.6(2) . .
K1 O5 K1 80.57(5) . 1_655
K1 O5 H1 130(2) . .
K1 O5 H1 86(2) 1_655 .
K1 O5 H2 126(2) . .
K1 O5 H2 90(2) 1_655 .
H1 O5 H2 102(3) . .
K1 O6 K1 83.98(6) . 1_455
K1 O6 H3 95(2) . .
K1 O6 H3 133(2) 1_455 .
K1 O6 H4 105(3) . .
K1 O6 H4 116(3) 1_455 .
H3 O6 H4 110(4) . .

loop_
_geom_bond_atom_site_label_1
_geom_bond_atom_site_label_2
_geom_bond_distance
_geom_bond_site_symmetry_2
Cu1 O3 1.9330(16) 3
Cu1 O3 1.9330(16) .
Cu1 O1 1.9356(16) .
Cu1 O1 1.9356(16) 3
K1 O5 2.722(2) .
K1 O6 2.780(2) .
K1 O4 2.7918(18) 3_656
K1 O6 2.803(2) 1_655
K1 O2 2.8113(18) 3_656
K1 O2 2.8160(17) .
K1 O2 2.8835(19) 3_556
K1 O5 3.042(2) 1_455
K1 K1 3.7345(7) 1_655
K1 K1 3.7345(7) 1_455
K1 K1 4.2860(13) 3_656
K1 K1 4.4653(13) 3_556
K1 H3 2.98(3) .
K1 H4 3.02(4) .
O1 C1 1.289(3) .
O2 C1 1.225(3) .
O2 K1 2.8114(18) 3_656
O2 K1 2.8836(18) 3_556
O3 C2 1.284(3) .
O4 C2 1.224(3) .
O4 K1 2.7918(18) 3_656
C1 C2 1.553(3) .
O5 K1 3.042(2) 1_655
O5 H1 0.79(4) .
O5 H2 0.82(4) .
O6 K1 2.803(2) 1_455
O6 H3 0.86(4) .
O6 H4 0.66(4) .

loop_
_geom_hbond_atom_site_label_D
_geom_hbond_atom_site_label_H
_geom_hbond_atom_site_label_A
_geom_hbond_distance_DH
_geom_hbond_distance_HA
_geom_hbond_distance_DA
_geom_hbond_angle_DHA
_geom_hbond_site_symmetry_A
O5 H1 O1 0.79(4) 2.07(4) 2.849(3) 169(3) 1_655
O5 H2 O4 0.82(4) 1.99(4) 2.808(3) 172(4) 2_655
O6 H3 O3 0.86(4) 2.02(4) 2.875(3) 174(3) 2
O6 H4 O5 0.66(4) 2.44(4) 3.049(3) 155(4) 4_566
